data_4035006
loop_
_publ_author_name
'Morohashi, Naoya'
'Nanbu, Kazuki'
'Sonehara, Hayato'
'Ogihara, Jun'
'Shimazaki, Takanori'
'Hattori, Tetsutaro'

_publ_section_title
;
 Design and Synthesis of Open-Chain Hosts Having a Partial Structure of
 p-tert-Butylthiacalixarene.
;
_journal_issue 4
_journal_name_full 'The Journal of organic chemistry'
_journal_page_first 2235
_journal_page_last 2243
_journal_paper_doi 10.1021/acs.joc.7b03137
_journal_volume 83
_journal_year 2018
_chemical_formula_sum 'C24 H30 O6 S'
_chemical_formula_weight 446.54
_space_group_crystal_system orthorhombic
_space_group_IT_number 56
_space_group_name_Hall '-P 2ab 2ac'
_space_group_name_H-M_alt 'P c c n'
_symmetry_cell_setting orthorhombic
_symmetry_space_group_name_H-M 'P c c n'
_atom_sites_solution_hydrogens mixed
_audit_creation_method SHELXL-2017/1
_cell_angle_alpha 90
_cell_angle_beta 90
_cell_angle_gamma 90
_cell_formula_units_Z 4
_cell_length_a 11.8101(12)
_cell_length_b 22.902(2)
_cell_length_c 8.8367(9)
_cell_measurement_reflns_used 6562
_cell_measurement_temperature 100(2)
_cell_measurement_theta_max 27.87
_cell_measurement_theta_min 3.01
_cell_volume 2390.1(4)
_computing_cell_refinement 'Bruker SMART'
_computing_data_collection 'Bruker APEXII'
_computing_data_reduction 'Bruker SAINT'
_computing_molecular_graphics 'Yadokari-XG 2009 (Wakita Nemoto et al., 2009)'
_computing_publication_material 'Yadokari-XG 2009 (Wakita,Nemoto et al., 2009)'
_computing_structure_refinement 'SHELXL-2017/1 (Sheldrick, 2017)'
_computing_structure_solution 'Bruker SHELXTL'
_diffrn_ambient_temperature 100(2)
_diffrn_detector_area_resol_mean 8.333
_diffrn_measured_fraction_theta_full 0.999
_diffrn_measured_fraction_theta_max 0.996
_diffrn_measurement_device_type 'Bruker APEX-II CCD'
_diffrn_measurement_method 'phi and omega scans'
_diffrn_radiation_monochromator 'Bruker Helios multilayered confocal mirror'
_diffrn_radiation_source 'Bruker TXS fine-focus rotating anode'
_diffrn_radiation_type MoK\a
_diffrn_radiation_wavelength 0.71073
_diffrn_reflns_av_R_equivalents 0.0248
_diffrn_reflns_av_unetI/netI 0.0195
_diffrn_reflns_Laue_measured_fraction_full 0.999
_diffrn_reflns_Laue_measured_fraction_max 0.996
_diffrn_reflns_limit_h_max 14
_diffrn_reflns_limit_h_min -15
_diffrn_reflns_limit_k_max 29
_diffrn_reflns_limit_k_min -28
_diffrn_reflns_limit_l_max 7
_diffrn_reflns_limit_l_min -11
_diffrn_reflns_number 12648
_diffrn_reflns_point_group_measured_fraction_full 0.999
_diffrn_reflns_point_group_measured_fraction_max 0.996
_diffrn_reflns_theta_full 25.242
_diffrn_reflns_theta_max 27.489
_diffrn_reflns_theta_min 1.940
_exptl_absorpt_coefficient_mu 0.171
_exptl_absorpt_correction_T_max 0.7456
_exptl_absorpt_correction_T_min 0.6506
_exptl_absorpt_correction_type empirical
_exptl_absorpt_process_details 'SADABS Sheldrick 1996'
_exptl_crystal_colour colorless
_exptl_crystal_density_diffrn 1.241
_exptl_crystal_description prism
_exptl_crystal_F_000 952
_exptl_crystal_size_max 0.3
_exptl_crystal_size_mid 0.1
_exptl_crystal_size_min 0.1
_refine_diff_density_max 0.371
_refine_diff_density_min -0.217
_refine_diff_density_rms 0.048
_refine_ls_extinction_method none
_refine_ls_goodness_of_fit_ref 1.048
_refine_ls_hydrogen_treatment mixed
_refine_ls_matrix_type full
_refine_ls_number_parameters 149
_refine_ls_number_reflns 2741
_refine_ls_number_restraints 2
_refine_ls_restrained_S_all 1.048
_refine_ls_R_factor_all 0.0423
_refine_ls_R_factor_gt 0.0361
_refine_ls_shift/su_max 0.000
_refine_ls_shift/su_mean 0.000
_refine_ls_structure_factor_coef Fsqd
_refine_ls_weighting_details 'w=1/[\s^2^(Fo^2^)+(0.0390P)^2^+1.8488P] where P=(Fo^2^+2Fc^2^)/3'
_refine_ls_weighting_scheme calc
_refine_ls_wR_factor_gt 0.0905
_refine_ls_wR_factor_ref 0.0956
_reflns_Friedel_coverage 0.000
_reflns_number_gt 2420
_reflns_number_total 2741
_reflns_threshold_expression 'I > 2\s(I)'
_cod_data_source_file jo7b03137_si_002.cif
_cod_data_source_block compound4
_cod_database_code 4035006
_shelx_shelxl_version_number 2017/1
_shelx_space_group_comment
;
The symmetry employed for this shelxl refinement is uniquely defined
by the following loop, which should always be used as a source of
symmetry information in preference to the above space-group names.
They are only intended as comments.
;

loop_
_space_group_symop_operation_xyz
'x, y, z'
'-x+1/2, -y+1/2, z'
'x+1/2, -y, -z+1/2'
'-x, y+1/2, -z+1/2'
'-x, -y, -z'
'x-1/2, y-1/2, -z'
'-x-1/2, y, z-1/2'
'x, -y-1/2, z-1/2'

loop_
_atom_site_label
_atom_site_type_symbol
_atom_site_fract_x
_atom_site_fract_y
_atom_site_fract_z
_atom_site_U_iso_or_equiv
_atom_site_adp_type
_atom_site_occupancy
_atom_site_site_symmetry_order
_atom_site_calc_flag
_atom_site_refinement_flags_posn
_atom_site_refinement_flags_adp
_atom_site_refinement_flags_occupancy
C1 C 0.77650(10) 0.15862(5) 0.55503(15) 0.0137(3) Uani 1 1 d . . .
C2 C 0.73773(11) 0.11453(5) 0.65142(14) 0.0142(3) Uani 1 1 d . . .
C3 C 0.62215(11) 0.10789(6) 0.67172(15) 0.0163(3) Uani 1 1 d . . .
H3 H 0.596473 0.078308 0.735119 0.020 Uiso 1 1 calc R U .
C4 C 0.54230(11) 0.14392(6) 0.60065(16) 0.0167(3) Uani 1 1 d . . .
C5 C 0.58357(11) 0.18757(5) 0.50625(15) 0.0161(3) Uani 1 1 d . . .
H5 H 0.532664 0.212093 0.457176 0.019 Uiso 1 1 calc R U .
C6 C 0.69962(11) 0.19552(5) 0.48325(14) 0.0141(3) Uani 1 1 d . . .
C7 C 0.41515(12) 0.13289(7) 0.62370(17) 0.0224(3) Uani 1 1 d . . .
C8 C 0.38416(13) 0.07425(7) 0.5490(2) 0.0304(4) Uani 1 1 d . . .
H8C H 0.429336 0.043664 0.592317 0.046 Uiso 1 1 calc R U .
H8A H 0.305458 0.066060 0.566001 0.046 Uiso 1 1 calc R U .
H8B H 0.398374 0.076469 0.442213 0.046 Uiso 1 1 calc R U .
H1 H 0.8993(19) 0.1857(9) 0.469(2) 0.044(6) Uiso 1 1 d D . .
C9 C 0.38817(14) 0.12923(10) 0.7932(2) 0.0386(4) Uani 1 1 d . . .
H9A H 0.433275 0.099109 0.838728 0.058 Uiso 1 1 calc R U .
H9B H 0.404982 0.165984 0.840378 0.058 Uiso 1 1 calc R U .
H9C H 0.309382 0.120321 0.806584 0.058 Uiso 1 1 calc R U .
C10 C 0.34275(13) 0.18090(8) 0.5537(2) 0.0369(4) Uani 1 1 d . . .
H10C H 0.358820 0.183666 0.447496 0.055 Uiso 1 1 calc R U .
H10A H 0.264114 0.171815 0.567947 0.055 Uiso 1 1 calc R U .
H10B H 0.359714 0.217479 0.601741 0.055 Uiso 1 1 calc R U .
C11 C 0.82312(11) 0.07654(6) 0.73204(15) 0.0165(3) Uani 1 1 d . . .
H11B H 0.868831 0.100826 0.798032 0.020 Uiso 1 1 calc R U .
H11A H 0.783123 0.048601 0.794877 0.020 Uiso 1 1 calc R U .
C12 C 0.89991(11) 0.04398(5) 0.62546(15) 0.0148(3) Uani 1 1 d . . .
O1 O 0.89087(8) 0.16318(4) 0.53647(12) 0.0191(2) Uani 1 1 d D . .
O2 O 0.86744(8) 0.02351(4) 0.50498(11) 0.0188(2) Uani 1 1 d . . .
O3 O 1.00364(8) 0.03806(5) 0.67698(12) 0.0218(2) Uani 1 1 d D . .
H3A H 1.0404(17) 0.0177(9) 0.615(2) 0.042(6) Uiso 1 1 d D . .
S1 S 0.750000 0.250000 0.35578(5) 0.01717(13) Uani 1 2 d S T P

loop_
_atom_site_aniso_label
_atom_site_aniso_U_11
_atom_site_aniso_U_22
_atom_site_aniso_U_33
_atom_site_aniso_U_23
_atom_site_aniso_U_13
_atom_site_aniso_U_12
C1 0.0152(6) 0.0124(5) 0.0134(6) -0.0040(5) 0.0007(5) 0.0005(4)
C2 0.0180(6) 0.0126(6) 0.0119(6) -0.0023(5) 0.0002(5) 0.0033(5)
C3 0.0195(6) 0.0137(6) 0.0155(6) 0.0006(5) 0.0029(5) -0.0002(5)
C4 0.0154(6) 0.0166(6) 0.0180(6) -0.0037(5) 0.0004(5) -0.0001(5)
C5 0.0182(6) 0.0137(6) 0.0164(6) -0.0022(5) -0.0034(5) 0.0026(5)
C6 0.0210(6) 0.0104(5) 0.0109(6) -0.0011(4) -0.0001(5) -0.0011(5)
C7 0.0154(6) 0.0266(7) 0.0252(8) -0.0009(6) -0.0002(6) -0.0004(5)
C8 0.0231(7) 0.0309(8) 0.0372(9) -0.0012(7) -0.0006(7) -0.0077(6)
C9 0.0194(7) 0.0665(12) 0.0298(9) -0.0046(9) 0.0058(7) -0.0011(8)
C10 0.0177(7) 0.0348(9) 0.0581(12) 0.0022(8) -0.0057(8) 0.0039(7)
C11 0.0182(6) 0.0170(6) 0.0144(6) 0.0008(5) 0.0013(5) 0.0048(5)
C12 0.0175(6) 0.0122(5) 0.0147(6) 0.0022(5) 0.0007(5) 0.0021(5)
O1 0.0159(5) 0.0186(5) 0.0229(5) 0.0023(4) 0.0038(4) 0.0003(4)
O2 0.0192(5) 0.0201(5) 0.0171(5) -0.0043(4) -0.0016(4) 0.0052(4)
O3 0.0184(5) 0.0274(5) 0.0196(5) -0.0069(4) -0.0022(4) 0.0082(4)
S1 0.0282(2) 0.0120(2) 0.0113(2) 0.000 0.000 -0.00275(18)

loop_
_atom_type_symbol
_atom_type_description
_atom_type_scat_dispersion_real
_atom_type_scat_dispersion_imag
_atom_type_scat_source
C C 0.0033 0.0016 'International Tables Vol C Tables 4.2.6.8 and 6.1.1.4'
H H 0.0000 0.0000 'International Tables Vol C Tables 4.2.6.8 and 6.1.1.4'
O O 0.0106 0.0060 'International Tables Vol C Tables 4.2.6.8 and 6.1.1.4'
S S 0.1246 0.1234 'International Tables Vol C Tables 4.2.6.8 and 6.1.1.4'

loop_
_geom_angle_atom_site_label_1
_geom_angle_atom_site_label_2
_geom_angle_atom_site_label_3
_geom_angle
_geom_angle_site_symmetry_1
O1 C1 C6 122.95(12) .
O1 C1 C2 116.92(11) .
C6 C1 C2 120.13(12) .
C3 C2 C1 118.75(12) .
C3 C2 C11 122.25(12) .
C1 C2 C11 118.99(12) .
C2 C3 C4 122.71(12) .
C5 C4 C3 117.15(12) .
C5 C4 C7 122.71(12) .
C3 C4 C7 120.10(12) .
C4 C5 C6 121.65(12) .
C1 C6 C5 119.60(12) .
C1 C6 S1 119.64(10) .
C5 C6 S1 120.68(10) .
C10 C7 C9 108.60(14) .
C10 C7 C4 112.09(13) .
C9 C7 C4 109.97(12) .
C10 C7 C8 108.79(13) .
C9 C7 C8 108.75(14) .
C4 C7 C8 108.59(12) .
C12 C11 C2 113.11(11) .
O2 C12 O3 123.61(12) .
O2 C12 C11 123.01(12) .
O3 C12 C11 113.34(11) .
C6 S1 C6 101.65(8) 2_655

loop_
_geom_bond_atom_site_label_1
_geom_bond_atom_site_label_2
_geom_bond_distance
C1 O1 1.3646(16)
C1 C6 1.3932(18)
C1 C2 1.3980(18)
C2 C3 1.3851(18)
C2 C11 1.5105(18)
C3 C4 1.4016(19)
C4 C5 1.3902(19)
C4 C7 1.5363(19)
C5 C6 1.3974(19)
C6 S1 1.7832(13)
C7 C10 1.524(2)
C7 C9 1.534(2)
C7 C8 1.541(2)
C11 C12 1.5051(18)
C12 O2 1.2249(16)
C12 O3 1.3139(16)

loop_
_geom_torsion_atom_site_label_1
_geom_torsion_atom_site_label_2
_geom_torsion_atom_site_label_3
_geom_torsion_atom_site_label_4
_geom_torsion
_geom_torsion_site_symmetry_4
O1 C1 C2 C3 -179.11(11) .
C6 C1 C2 C3 1.01(18) .
O1 C1 C2 C11 2.02(17) .
C6 C1 C2 C11 -177.86(11) .
C1 C2 C3 C4 -0.6(2) .
C11 C2 C3 C4 178.23(12) .
C2 C3 C4 C5 0.2(2) .
C2 C3 C4 C7 177.90(12) .
C3 C4 C5 C6 -0.24(19) .
C7 C4 C5 C6 -177.86(12) .
O1 C1 C6 C5 179.08(12) .
C2 C1 C6 C5 -1.05(18) .
O1 C1 C6 S1 2.19(17) .
C2 C1 C6 S1 -177.93(10) .
C4 C5 C6 C1 0.66(19) .
C4 C5 C6 S1 177.52(10) .
C5 C4 C7 C10 -9.6(2) .
C3 C4 C7 C10 172.86(14) .
C5 C4 C7 C9 -130.50(15) .
C3 C4 C7 C9 51.95(18) .
C5 C4 C7 C8 110.62(15) .
C3 C4 C7 C8 -66.93(17) .
C3 C2 C11 C12 121.90(14) .
C1 C2 C11 C12 -59.28(16) .
C2 C11 C12 O2 -37.45(18) .
C2 C11 C12 O3 144.77(12) .
C1 C6 S1 C6 -77.76(10) 2_655
C5 C6 S1 C6 105.39(12) 2_655
